data_1568484
loop_
_publ_author_name
'Li, Qian-Wen'
'Bi, Le-Yu'
'Lassoued, Mohamed Saber'
'Luo, Qian-Cheng'
'Yan, Rong'
'Ding, Xin-Kai'
'Gou, Gao-Yang'
'Zheng, Yan-Zhen'

_publ_section_title
;
 Two-dimensional semiconducting Cu(I)/Sb(III) bimetallic hybrid iodides
 with a double perovskite structure and photocurrent response.
;
_journal_issue 11
_journal_name_full Nanoscale
_journal_page_first 5265
_journal_page_last 5273
_journal_paper_doi 10.1039/d2nr06996b
_journal_volume 15
_journal_year 2023
_chemical_formula_moiety 'Cu I8 Sb, H2 O, 4(C6 H14 N)'
_chemical_formula_sum 'C24 H58 Cu I8 N4 O Sb'
_chemical_formula_weight 1619.23
_chemical_name_systematic (CA)4CuSbI8H2O
_space_group_crystal_system monoclinic
_space_group_IT_number 15
_space_group_name_Hall '-C 2yc'
_space_group_name_H-M_alt 'C 1 2/c 1'
_atom_sites_solution_hydrogens mixed
_audit_creation_date 2023-01-20
_audit_creation_method
;
Olex2 1.3
(compiled 2020.11.12 svn.r5f609507 for OlexSys, GUI svn.r6408)
;
_audit_update_record
;
2023-01-20 deposited with the CCDC.	2023-02-17 downloaded from the CCDC.
;
_cell_angle_alpha 90
_cell_angle_beta 125.168(3)
_cell_angle_gamma 90
_cell_formula_units_Z 4
_cell_length_a 32.362(10)
_cell_length_b 8.491(2)
_cell_length_c 19.599(6)
_cell_measurement_reflns_used 2478
_cell_measurement_temperature 150(2)
_cell_measurement_theta_max 25.29
_cell_measurement_theta_min 2.63
_cell_volume 4402(2)
_computing_cell_refinement 'SAINT V8.18C (?, 2016)'
_computing_data_reduction 'SAINT V8.18C (?, 2016)'
_computing_molecular_graphics 'Olex2 1.3 (Dolomanov et al., 2009)'
_computing_publication_material 'Olex2 1.3 (Dolomanov et al., 2009)'
_computing_structure_refinement 'XL  (Sheldrick, 2008)'
_computing_structure_solution 'XS (Sheldrick, 2008)'
_diffrn_ambient_temperature 150(2)
_diffrn_measured_fraction_theta_full 0.998
_diffrn_measured_fraction_theta_max 0.998
_diffrn_measurement_device_type 'Bruker APEX-II CCD'
_diffrn_measurement_method '\f and \w scans'
_diffrn_radiation_monochromator graphite
_diffrn_radiation_type MoK\a
_diffrn_radiation_wavelength 0.71073
_diffrn_reflns_av_R_equivalents 0.0704
_diffrn_reflns_av_unetI/netI 0.0698
_diffrn_reflns_Laue_measured_fraction_full 0.998
_diffrn_reflns_Laue_measured_fraction_max 0.998
_diffrn_reflns_limit_h_max 38
_diffrn_reflns_limit_h_min -38
_diffrn_reflns_limit_k_max 10
_diffrn_reflns_limit_k_min -10
_diffrn_reflns_limit_l_max 23
_diffrn_reflns_limit_l_min -23
_diffrn_reflns_number 15389
_diffrn_reflns_point_group_measured_fraction_full 0.998
_diffrn_reflns_point_group_measured_fraction_max 0.998
_diffrn_reflns_theta_full 25.242
_diffrn_reflns_theta_max 25.347
_diffrn_reflns_theta_min 1.539
_diffrn_standards_number 0
_exptl_absorpt_coefficient_mu 6.729
_exptl_absorpt_correction_T_max 0.7452
_exptl_absorpt_correction_T_min 0.5336
_exptl_absorpt_correction_type multi-scan
_exptl_absorpt_process_details
;
SADABS-2008/1 (Bruker,2008) was used for absorption correction.
wR2(int) was 0.0986 before and 0.0592 after correction.
The Ratio of minimum to maximum transmission is 0.7160.
The \l/2 correction factor is 0.0015.
;
_exptl_crystal_colour 'clear reddish red'
_exptl_crystal_colour_lustre clear
_exptl_crystal_colour_modifier reddish
_exptl_crystal_colour_primary red
_exptl_crystal_density_diffrn 2.443
_exptl_crystal_description plate
_exptl_crystal_F_000 2968
_exptl_crystal_size_max 0.5
_exptl_crystal_size_mid 0.3
_exptl_crystal_size_min 0.25
_refine_diff_density_max 1.836
_refine_diff_density_min -0.891
_refine_diff_density_rms 0.241
_refine_ls_extinction_method none
_refine_ls_goodness_of_fit_ref 1.027
_refine_ls_hydrogen_treatment mixed
_refine_ls_matrix_type full
_refine_ls_number_parameters 188
_refine_ls_number_reflns 4022
_refine_ls_number_restraints 86
_refine_ls_restrained_S_all 1.018
_refine_ls_R_factor_all 0.0928
_refine_ls_R_factor_gt 0.0483
_refine_ls_shift/su_max 0.001
_refine_ls_shift/su_mean 0.000
_refine_ls_structure_factor_coef Fsqd
_refine_ls_weighting_details 'w=1/[\s^2^(Fo^2^)+(0.0525P)^2^+70.1175P] where P=(Fo^2^+2Fc^2^)/3'
_refine_ls_weighting_scheme calc
_refine_ls_wR_factor_gt 0.1100
_refine_ls_wR_factor_ref 0.1274
_reflns_Friedel_coverage 0.000
_reflns_number_gt 2592
_reflns_number_total 4022
_reflns_threshold_expression 'I > 2\s(I)'
_cod_data_source_file d2nr06996b2.cif
_cod_data_source_block 1
_cod_depositor_comments 'Adding full bibliography for 1568483--1568484.cif.'
_cod_database_code 1568484
_shelxl_version_number 2014-3
_shelx_space_group_comment
;
The symmetry employed for this shelxl refinement is uniquely defined
by the following loop, which should always be used as a source of
symmetry information in preference to the above space-group names.
They are only intended as comments.
;
_shelx_estimated_absorpt_t_max 0.284
_shelx_estimated_absorpt_t_min 0.134
_olex2_refinement_description
;
1. Fixed Uiso
 At 1.2 times of:
  All C(H) groups, All C(H,H) groups, All N(H,H,H) groups
 At 1.5 times of:
  All O(H) groups
2. Restrained distances
 C2-C8
 1.53 with sigma of 0.02
 C3-C1
 1.53 with sigma of 0.02
 C1-C3
 1.53 with sigma of 0.02
 C3-C12
 1.53 with sigma of 0.02
 C12-C5
 1.53 with sigma of 0.02
 C6-C5
 1.53 with sigma of 0.02
 C10-C6
 1.53 with sigma of 0.02
 C1-C10
 1.53 with sigma of 0.02
 C2-C11
 1.53 with sigma of 0.02
 C11-C7
 1.53 with sigma of 0.02
 C7-C4
 1.53 with sigma of 0.02
 C4-C9
 1.53 with sigma of 0.02
 C9-C8
 1.53 with sigma of 0.02
 C8-C2
 1.53 with sigma of 0.02
 C8-C2 \\sim C2-C11 \\sim C9-C8 \\sim C9-C4 \\sim C7-C4 \\sim C7-C11 \\sim
C10-C1 \\sim C3-C1 \\sim C3-C12 ~
 C5-C12 \\sim C6-C5 \\sim C6-C10
 with sigma of 0.01
3. Uiso/Uaniso restraints and constraints
Uanis(C6) \\sim Ueq: with sigma of 0.01 and sigma for terminal atoms of 0.01
4. Others
 Fixed Sof: Cu1(0.5)
5.a Ternary CH refined with riding coordinates:
 C1(H1), C2(H2)
5.b Secondary CH2 refined with riding coordinates:
 C3(H3A,H3B), C4(H4A,H4B), C5(H5A,H5B), C6(H6A,H6B), C7(H7A,H7B), C8(H8A,H8B),
 C9(H9A,H9B), C10(H10A,H10B), C11(H11A,H11B), C12(H12A,H12B)
5.c Idealised Me refined as rotating group:
 N1(H1A,H1B,H1C), N2(H2A,H2B,H2C)
;
_olex2_submission_special_instructions 'No special instructions were received'

loop_
_space_group_symop_operation_xyz
'x, y, z'
'-x, y, -z+1/2'
'x+1/2, y+1/2, z'
'-x+1/2, y+1/2, -z+1/2'
'-x, -y, -z'
'x, -y, z-1/2'
'-x+1/2, -y+1/2, -z'
'x+1/2, -y+1/2, z-1/2'

loop_
_atom_site_label
_atom_site_type_symbol
_atom_site_fract_x
_atom_site_fract_y
_atom_site_fract_z
_atom_site_U_iso_or_equiv
_atom_site_adp_type
_atom_site_occupancy
_atom_site_site_symmetry_order
_atom_site_calc_flag
_atom_site_refinement_flags_posn
_atom_site_refinement_flags_adp
_atom_site_refinement_flags_occupancy
_atom_site_disorder_assembly
_atom_site_disorder_group
Sb1 Sb 0.5000 0.5000 0.5000 0.0230(3) Uani 1 2 d S . P . .
I1 I 0.48248(3) 0.70641(10) 0.60664(5) 0.0269(2) Uani 1 1 d . . . . .
I2 I 0.38734(3) 0.48600(10) 0.36140(5) 0.0284(2) Uani 1 1 d . . . . .
I3 I 0.49070(3) 0.20594(10) 0.57602(5) 0.0302(2) Uani 1 1 d . . . . .
I4 I 0.41073(3) 0.99772(11) 0.67619(5) 0.0321(2) Uani 1 1 d . . . . .
Cu1 Cu 0.49462(14) 0.9530(5) 0.7044(3) 0.0523(11) Uani 0.5 1 d . . P . .
O1 O 0.5000 0.3683(16) 0.7500 0.032(3) Uani 1 2 d S T P . .
H1D H 0.497(6) 0.313(17) 0.780(9) 0.047 Uiso 1 1 d . U . . .
N1 N 0.5902(4) -0.0654(12) 0.6427(7) 0.031(3) Uani 1 1 d . . . . .
H1A H 0.5616 -0.0441 0.5914 0.038 Uiso 1 1 calc R U . . .
H1B H 0.5850 -0.0418 0.6825 0.038 Uiso 1 1 calc R U . . .
H1C H 0.5979 -0.1694 0.6460 0.038 Uiso 1 1 calc R U . . .
N2 N 0.5867(4) 0.5554(12) 0.8030(6) 0.030(3) Uani 1 1 d . . . . .
H2A H 0.5866 0.5685 0.7568 0.036 Uiso 1 1 calc R U . . .
H2B H 0.5845 0.6510 0.8216 0.036 Uiso 1 1 calc R U . . .
H2C H 0.5598 0.4949 0.7899 0.036 Uiso 1 1 calc R U . . .
C1 C 0.6334(4) 0.0329(15) 0.6566(6) 0.033(3) Uani 1 1 d D . . . .
H1 H 0.6290 0.1444 0.6678 0.040 Uiso 1 1 calc R U . . .
C2 C 0.6350(4) 0.4752(14) 0.8703(7) 0.028(3) Uani 1 1 d D . . . .
H2 H 0.6385 0.3754 0.8470 0.034 Uiso 1 1 calc R U . . .
C3 C 0.6339(4) 0.0279(16) 0.5798(7) 0.038(3) Uani 1 1 d D . . . .
H3A H 0.6014 0.0688 0.5312 0.045 Uiso 1 1 calc R U . . .
H3B H 0.6376 -0.0825 0.5678 0.045 Uiso 1 1 calc R U . . .
C4 C 0.7281(4) 0.4609(17) 1.0371(8) 0.045(4) Uani 1 1 d D . . . .
H4A H 0.7273 0.5577 1.0645 0.054 Uiso 1 1 calc R U . . .
H4B H 0.7595 0.4030 1.0780 0.054 Uiso 1 1 calc R U . . .
C5 C 0.7273(4) 0.0705(18) 0.6693(6) 0.042(4) Uani 1 1 d D . . . .
H5A H 0.7350 -0.0356 0.6586 0.050 Uiso 1 1 calc R U . . .
H5B H 0.7543 0.1429 0.6799 0.050 Uiso 1 1 calc R U . . .
C6 C 0.7267(6) 0.064(2) 0.7460(8) 0.058(5) Uani 1 1 d D U . . .
H6A H 0.7246 0.1731 0.7622 0.070 Uiso 1 1 calc R U . . .
H6B H 0.7587 0.0175 0.7928 0.070 Uiso 1 1 calc R U . . .
C7 C 0.7282(4) 0.5055(19) 0.9625(7) 0.050(4) Uani 1 1 d D . . . .
H7A H 0.7565 0.5791 0.9805 0.060 Uiso 1 1 calc R U . . .
H7B H 0.7338 0.4098 0.9399 0.060 Uiso 1 1 calc R U . . .
C8 C 0.6329(4) 0.4343(17) 0.9435(7) 0.041(4) Uani 1 1 d D . . . .
H8A H 0.6048 0.3602 0.9254 0.049 Uiso 1 1 calc R U . . .
H8B H 0.6271 0.5307 0.9652 0.049 Uiso 1 1 calc R U . . .
C9 C 0.6828(4) 0.3590(16) 1.0116(8) 0.041(4) Uani 1 1 d D . . . .
H9A H 0.6825 0.3391 1.0611 0.049 Uiso 1 1 calc R U . . .
H9B H 0.6862 0.2561 0.9915 0.049 Uiso 1 1 calc R U . . .
C10 C 0.6827(4) -0.0311(18) 0.7316(7) 0.048(4) Uani 1 1 d D . . . .
H10A H 0.6866 -0.1428 0.7220 0.058 Uiso 1 1 calc R U . . .
H10B H 0.6823 -0.0255 0.7817 0.058 Uiso 1 1 calc R U . . .
C11 C 0.6790(3) 0.5821(15) 0.8944(8) 0.037(3) Uani 1 1 d D . . . .
H11A H 0.6794 0.6023 0.8451 0.044 Uiso 1 1 calc R U . . .
H11B H 0.6751 0.6843 0.9145 0.044 Uiso 1 1 calc R U . . .
C12 C 0.6771(4) 0.1258(15) 0.5928(8) 0.044(4) Uani 1 1 d D . . . .
H12A H 0.6718 0.2378 0.5997 0.053 Uiso 1 1 calc R U . . .
H12B H 0.6777 0.1170 0.5430 0.053 Uiso 1 1 calc R U . . .

loop_
_atom_site_aniso_label
_atom_site_aniso_U_11
_atom_site_aniso_U_22
_atom_site_aniso_U_33
_atom_site_aniso_U_23
_atom_site_aniso_U_13
_atom_site_aniso_U_12
Sb1 0.0221(6) 0.0239(6) 0.0216(6) 0.0025(5) 0.0117(5) -0.0004(5)
I1 0.0276(5) 0.0235(4) 0.0314(5) -0.0032(4) 0.0180(4) 0.0009(4)
I2 0.0228(4) 0.0300(5) 0.0294(5) -0.0008(4) 0.0132(4) 0.0015(4)
I3 0.0340(5) 0.0310(5) 0.0295(5) 0.0003(4) 0.0205(4) 0.0015(4)
I4 0.0344(5) 0.0323(5) 0.0311(5) 0.0019(4) 0.0198(4) 0.0005(4)
Cu1 0.031(2) 0.044(2) 0.076(3) -0.027(2) 0.028(2) -0.0085(17)
O1 0.041(8) 0.030(8) 0.025(8) 0.000 0.020(7) 0.000
N1 0.033(6) 0.028(6) 0.034(6) -0.006(5) 0.020(6) -0.005(5)
N2 0.022(6) 0.030(6) 0.033(6) 0.008(5) 0.012(5) -0.001(5)
C1 0.031(7) 0.031(8) 0.050(9) -0.002(7) 0.030(7) -0.011(6)
C2 0.020(6) 0.034(8) 0.028(7) 0.000(6) 0.012(6) 0.006(6)
C3 0.030(7) 0.044(9) 0.027(7) 0.007(7) 0.010(6) 0.004(7)
C4 0.023(7) 0.061(11) 0.035(8) 0.003(8) 0.008(7) 0.002(7)
C5 0.026(8) 0.061(10) 0.044(9) -0.022(8) 0.023(7) -0.023(7)
C6 0.053(8) 0.075(9) 0.053(8) -0.006(7) 0.034(6) -0.010(6)
C7 0.019(7) 0.078(12) 0.045(9) 0.002(9) 0.014(7) 0.001(8)
C8 0.031(8) 0.042(9) 0.047(9) 0.009(7) 0.020(7) 0.004(7)
C9 0.041(9) 0.041(9) 0.033(8) 0.016(7) 0.017(7) -0.002(7)
C10 0.035(8) 0.086(13) 0.023(7) -0.012(8) 0.017(7) -0.017(8)
C11 0.025(7) 0.045(9) 0.036(8) 0.001(7) 0.015(7) -0.010(6)
C12 0.045(9) 0.029(8) 0.071(11) 0.014(8) 0.042(9) 0.004(7)

loop_
_atom_type_symbol
_atom_type_description
_atom_type_scat_dispersion_real
_atom_type_scat_dispersion_imag
_atom_type_scat_source
C C 0.0033 0.0016 'International Tables Vol C Tables 4.2.6.8 and 6.1.1.4'
H H 0.0000 0.0000 'International Tables Vol C Tables 4.2.6.8 and 6.1.1.4'
Cu Cu 0.3201 1.2651 'International Tables Vol C Tables 4.2.6.8 and 6.1.1.4'
I I -0.4742 1.8119 'International Tables Vol C Tables 4.2.6.8 and 6.1.1.4'
N N 0.0061 0.0033 'International Tables Vol C Tables 4.2.6.8 and 6.1.1.4'
O O 0.0106 0.0060 'International Tables Vol C Tables 4.2.6.8 and 6.1.1.4'
Sb Sb -0.5866 1.5461 'International Tables Vol C Tables 4.2.6.8 and 6.1.1.4'

loop_
_geom_angle_atom_site_label_1
_geom_angle_atom_site_label_2
_geom_angle_atom_site_label_3
_geom_angle
_geom_angle_site_symmetry_1
_geom_angle_site_symmetry_3
_geom_angle_publ_flag
I1 Sb1 I1 180.0 . 5_666 ?
I1 Sb1 I2 88.02(3) 5_666 . ?
I1 Sb1 I2 88.02(3) . 5_666 ?
I1 Sb1 I2 91.98(3) 5_666 5_666 ?
I1 Sb1 I2 91.98(3) . . ?
I2 Sb1 I2 180.0 . 5_666 ?
I3 Sb1 I1 88.47(3) 5_666 . ?
I3 Sb1 I1 88.47(3) . 5_666 ?
I3 Sb1 I1 91.53(3) . . ?
I3 Sb1 I1 91.53(3) 5_666 5_666 ?
I3 Sb1 I2 90.03(3) 5_666 . ?
I3 Sb1 I2 90.03(3) . 5_666 ?
I3 Sb1 I2 89.97(3) . . ?
I3 Sb1 I2 89.97(3) 5_666 5_666 ?
I3 Sb1 I3 180.00(4) 5_666 . ?
Cu1 I1 Sb1 158.26(9) . . ?
Sb1 I3 Cu1 163.65(7) . 1_545 ?
Cu1 I4 Cu1 37.05(19) . 2_656 ?
I4 Cu1 I1 111.44(13) 2_656 . ?
I4 Cu1 I1 105.53(13) . . ?
I4 Cu1 I4 138.88(17) . 2_656 ?
H1A N1 H1B 109.5 . . ?
H1A N1 H1C 109.5 . . ?
H1B N1 H1C 109.5 . . ?
C1 N1 H1A 109.5 . . ?
C1 N1 H1B 109.5 . . ?
C1 N1 H1C 109.5 . . ?
H2A N2 H2B 109.5 . . ?
H2A N2 H2C 109.5 . . ?
H2B N2 H2C 109.5 . . ?
C2 N2 H2A 109.5 . . ?
C2 N2 H2B 109.5 . . ?
C2 N2 H2C 109.5 . . ?
N1 C1 H1 109.2 . . ?
N1 C1 C3 110.1(9) . . ?
N1 C1 C10 108.9(9) . . ?
C3 C1 H1 109.2 . . ?
C3 C1 C10 110.2(10) . . ?
C10 C1 H1 109.2 . . ?
N2 C2 H2 108.4 . . ?
N2 C2 C8 110.0(8) . . ?
N2 C2 C11 108.5(9) . . ?
C8 C2 H2 108.4 . . ?
C8 C2 C11 112.8(10) . . ?
C11 C2 H2 108.4 . . ?
C1 C3 H3A 109.5 . . ?
C1 C3 H3B 109.5 . . ?
C1 C3 C12 110.8(10) . . ?
H3A C3 H3B 108.1 . . ?
C12 C3 H3A 109.5 . . ?
C12 C3 H3B 109.5 . . ?
H4A C4 H4B 108.0 . . ?
C7 C4 H4A 109.4 . . ?
C7 C4 H4B 109.4 . . ?
C7 C4 C9 111.3(11) . . ?
C9 C4 H4A 109.4 . . ?
C9 C4 H4B 109.4 . . ?
H5A C5 H5B 107.9 . . ?
C6 C5 H5A 109.2 . . ?
C6 C5 H5B 109.2 . . ?
C6 C5 C12 111.9(12) . . ?
C12 C5 H5A 109.2 . . ?
C12 C5 H5B 109.2 . . ?
C5 C6 H6A 109.1 . . ?
C5 C6 H6B 109.1 . . ?
C5 C6 C10 112.4(11) . . ?
H6A C6 H6B 107.9 . . ?
C10 C6 H6A 109.1 . . ?
C10 C6 H6B 109.1 . . ?
C4 C7 H7A 109.3 . . ?
C4 C7 H7B 109.3 . . ?
H7A C7 H7B 107.9 . . ?
C11 C7 C4 111.8(10) . . ?
C11 C7 H7A 109.3 . . ?
C11 C7 H7B 109.3 . . ?
C2 C8 H8A 109.9 . . ?
C2 C8 H8B 109.9 . . ?
C2 C8 C9 108.9(10) . . ?
H8A C8 H8B 108.3 . . ?
C9 C8 H8A 109.9 . . ?
C9 C8 H8B 109.9 . . ?
C4 C9 C8 112.7(10) . . ?
C4 C9 H9A 109.1 . . ?
C4 C9 H9B 109.1 . . ?
C8 C9 H9A 109.1 . . ?
C8 C9 H9B 109.1 . . ?
H9A C9 H9B 107.8 . . ?
C1 C10 C6 109.8(11) . . ?
C1 C10 H10A 109.7 . . ?
C1 C10 H10B 109.7 . . ?
C6 C10 H10A 109.7 . . ?
C6 C10 H10B 109.7 . . ?
H10A C10 H10B 108.2 . . ?
C2 C11 H11A 109.7 . . ?
C2 C11 H11B 109.7 . . ?
C7 C11 C2 109.9(10) . . ?
C7 C11 H11A 109.7 . . ?
C7 C11 H11B 109.7 . . ?
H11A C11 H11B 108.2 . . ?
C3 C12 C5 110.8(10) . . ?
C3 C12 H12A 109.5 . . ?
C3 C12 H12B 109.5 . . ?
C5 C12 H12A 109.5 . . ?
C5 C12 H12B 109.5 . . ?
H12A C12 H12B 108.1 . . ?

loop_
_geom_bond_atom_site_label_1
_geom_bond_atom_site_label_2
_geom_bond_distance
_geom_bond_site_symmetry_2
_geom_bond_publ_flag
Sb1 I1 3.0210(10) . ?
Sb1 I1 3.0210(10) 5_666 ?
Sb1 I2 3.0457(11) . ?
Sb1 I2 3.0458(11) 5_666 ?
Sb1 I3 3.0101(11) 5_666 ?
Sb1 I3 3.0101(11) . ?
I1 Cu1 2.709(4) . ?
I3 Cu1 3.254(5) 1_545 ?
I4 Cu1 2.468(4) . ?
I4 Cu1 2.597(4) 2_656 ?
Cu1 I4 2.598(4) 2_656 ?
O1 H1D 0.81(13) . ?
N1 H1A 0.9100 . ?
N1 H1B 0.9100 . ?
N1 H1C 0.9100 . ?
N1 C1 1.513(15) . ?
N2 H2A 0.9100 . ?
N2 H2B 0.9100 . ?
N2 H2C 0.9100 . ?
N2 C2 1.508(15) . ?
C1 H1 1.0000 . ?
C1 C3 1.515(7) . ?
C1 C10 1.517(7) . ?
C2 H2 1.0000 . ?
C2 C8 1.516(7) . ?
C2 C11 1.516(7) . ?
C3 H3A 0.9900 . ?
C3 H3B 0.9900 . ?
C3 C12 1.516(7) . ?
C4 H4A 0.9900 . ?
C4 H4B 0.9900 . ?
C4 C7 1.514(7) . ?
C4 C9 1.517(7) . ?
C5 H5A 0.9900 . ?
C5 H5B 0.9900 . ?
C5 C6 1.515(7) . ?
C5 C12 1.517(7) . ?
C6 H6A 0.9900 . ?
C6 H6B 0.9900 . ?
C6 C10 1.517(7) . ?
C7 H7A 0.9900 . ?
C7 H7B 0.9900 . ?
C7 C11 1.513(7) . ?
C8 H8A 0.9900 . ?
C8 H8B 0.9900 . ?
C8 C9 1.520(7) . ?
C9 H9A 0.9900 . ?
C9 H9B 0.9900 . ?
C10 H10A 0.9900 . ?
C10 H10B 0.9900 . ?
C11 H11A 0.9900 . ?
C11 H11B 0.9900 . ?
C12 H12A 0.9900 . ?
C12 H12B 0.9900 . ?

loop_
_geom_torsion_atom_site_label_1
_geom_torsion_atom_site_label_2
_geom_torsion_atom_site_label_3
_geom_torsion_atom_site_label_4
_geom_torsion
_geom_torsion_site_symmetry_1
_geom_torsion_site_symmetry_2
_geom_torsion_site_symmetry_3
_geom_torsion_site_symmetry_4
_geom_torsion_publ_flag
N1 C1 C3 C12 -179.9(10) . . . . ?
N1 C1 C10 C6 179.2(11) . . . . ?
N2 C2 C8 C9 -178.0(10) . . . . ?
N2 C2 C11 C7 179.6(10) . . . . ?
C1 C3 C12 C5 56.6(15) . . . . ?
C2 C8 C9 C4 54.7(16) . . . . ?
C3 C1 C10 C6 58.3(15) . . . . ?
C4 C7 C11 C2 -55.1(16) . . . . ?
C5 C6 C10 C1 -55.2(18) . . . . ?
C6 C5 C12 C3 -53.0(16) . . . . ?
C7 C4 C9 C8 -54.4(17) . . . . ?
C8 C2 C11 C7 57.4(15) . . . . ?
C9 C4 C7 C11 54.1(18) . . . . ?
C10 C1 C3 C12 -59.7(14) . . . . ?
C11 C2 C8 C9 -56.7(15) . . . . ?
C12 C5 C6 C10 53.0(18) . . . . ?
